data_4509672
loop_
_publ_author_name
'Zhu, Yuan-Yuan'
'Wang, Gui-Tao'
'Wang, Ren-Xiao'
'Li, Zhan-Ting'

_publ_section_title
;
 Intramolecular Six-Membered and Three-Center
 C&#x2212;H&#x00B7;&#x00B7;&#x00B7;O Hydrogen Bonding in
 1,4-Diphenyl-1,2,3-Triazoles
;
_journal_issue 11
_journal_name_full 'Crystal Growth &amp; Design'
_journal_page_first 4778
_journal_paper_doi 10.1021/cg9006197
_journal_volume 9
_journal_year 2009
_chemical_formula_sum 'C16 H15 N3 O2'
_chemical_formula_weight 281.31
_chemical_name_systematic
; 
 ? 
;
_space_group_IT_number 9
_symmetry_cell_setting monoclinic
_symmetry_space_group_name_Hall 'C -2yc'
_symmetry_space_group_name_H-M 'C 1 c 1'
_atom_sites_solution_hydrogens geom
_atom_sites_solution_primary direct
_atom_sites_solution_secondary difmap
_audit_creation_method SHELXL-97
_cell_angle_alpha 90.00
_cell_angle_beta 96.54(3)
_cell_angle_gamma 90.00
_cell_formula_units_Z 4
_cell_length_a 31.737(6)
_cell_length_b 5.6510(11)
_cell_length_c 7.6190(15)
_cell_measurement_reflns_used 2315
_cell_measurement_temperature 296(2)
_cell_measurement_theta_max 27.47
_cell_measurement_theta_min 2.58
_cell_volume 1357.5(5)
_computing_cell_refinement 'Bruker SMART'
_computing_data_collection 'Bruker SMART'
_computing_data_reduction 'Bruker SAINT'
_computing_molecular_graphics 'Bruker SHELXTL'
_computing_publication_material 'Bruker SHELXTL'
_computing_structure_refinement 'SHELXL-97 (Sheldrick, 1997)'
_computing_structure_solution 'SHELXS-97 (Sheldrick, 1990)'
_diffrn_ambient_temperature 296(2)_diffrn
_diffrn_measured_fraction_theta_full 0.990
_diffrn_measured_fraction_theta_max 0.990
_diffrn_measurement_device_type 'CCD area detector'
_diffrn_measurement_method 'phi and omega scans'
_diffrn_radiation_monochromator graphite
_diffrn_radiation_source 'fine-focus sealed tube'
_diffrn_radiation_type MoK\a
_diffrn_reflns_av_R_equivalents 0.0181
_diffrn_reflns_av_sigmaI/netI 0.0221
_diffrn_reflns_limit_h_max 40
_diffrn_reflns_limit_h_min -39
_diffrn_reflns_limit_k_max 6
_diffrn_reflns_limit_k_min -7
_diffrn_reflns_limit_l_max 9
_diffrn_reflns_limit_l_min -4
_diffrn_reflns_number 4016
_diffrn_reflns_theta_full 27.51
_diffrn_reflns_theta_max 27.51
_diffrn_reflns_theta_min 2.58
_exptl_absorpt_coefficient_mu 0.093
_exptl_absorpt_correction_T_max 0.9770
_exptl_absorpt_correction_T_min 0.9725
_exptl_absorpt_correction_type multi-scan
_exptl_absorpt_process_details sadabs
_exptl_crystal_density_diffrn 1.376
_exptl_crystal_density_method 'not measured'
_exptl_crystal_F_000 592
_exptl_crystal_size_max 0.30
_exptl_crystal_size_mid 0.30
_exptl_crystal_size_min 0.25
_refine_diff_density_max 0.203
_refine_diff_density_min -0.144
_refine_diff_density_rms 0.032
_refine_ls_abs_structure_details 'Flack H D (1983), Acta Cryst. A39, 876-881'
_refine_ls_abs_structure_Flack 2(2)
_refine_ls_extinction_coef 0.0069(13)
_refine_ls_extinction_expression Fc^*^=kFc[1+0.001xFc^2^\l^3^/sin(2\q)]^-1/4^
_refine_ls_extinction_method SHELXL
_refine_ls_goodness_of_fit_ref 1.080
_refine_ls_hydrogen_treatment constr
_refine_ls_matrix_type full
_refine_ls_number_parameters 193
_refine_ls_number_reflns 2086
_refine_ls_number_restraints 0
_refine_ls_restrained_S_all 1.074
_refine_ls_R_factor_all 0.0414
_refine_ls_R_factor_gt 0.0357
_refine_ls_shift/su_max 0.001
_refine_ls_shift/su_mean 0.000
_refine_ls_structure_factor_coef Fsqd
_refine_ls_weighting_details 'calc w=1/[\s^2^(Fo^2^)+(0.0582P)^2^+0.4310P] where P=(Fo^2^+2Fc^2^)/3'
_refine_ls_weighting_scheme calc
_refine_ls_wR_factor_gt 0.1025
_refine_ls_wR_factor_ref 0.1085
_reflns_number_gt 1806
_reflns_number_total 2086
_reflns_threshold_expression >2sigma(I)
_cod_data_source_file cg9006197sup1.cif
_cod_data_source_block 081216e_0m
_cod_depositor_comments
;
The following automatic conversions were performed:

'_symmetry_cell_setting' value 'Monoclinic' changed to 'monoclinic'
according to /home/saulius/struct/CIF-dictionaries/cif_core.dic
dictionary named 'cif_core.dic' version 2.4.2 from 2011-04-26.

Automatic conversion script
Id: cif_fix_values 1891 2012-01-12 08:04:46Z andrius 
;
_cod_original_sg_symbol_H-M Cc
_cod_database_code 4509672
_radiation_wavelength 0.71073

loop_
_symmetry_equiv_pos_as_xyz
'x, y, z'
'x, -y, z+1/2'
'x+1/2, y+1/2, z'
'x+1/2, -y+1/2, z+1/2'

loop_
_atom_site_label
_atom_site_type_symbol
_atom_site_fract_x
_atom_site_fract_y
_atom_site_fract_z
_atom_site_U_iso_or_equiv
_atom_site_adp_type
_atom_site_occupancy
_atom_site_symmetry_multiplicity
_atom_site_calc_flag
_atom_site_refinement_flags
C1 C 0.22334(15) 0.2069(2) 0.0054(8) 0.0364(4) Uani 1 1 d .
H1 H 0.2238 0.0423 0.0044 0.044 Uiso 1 1 calc R
C2 C 0.25539(9) 0.3532(6) -0.0136(5) 0.0305(7) Uani 1 1 d .
C3 C 0.29889(10) 0.3027(7) -0.0422(5) 0.0337(8) Uani 1 1 d .
C4 C 0.30981(10) 0.0950(7) -0.1229(6) 0.0380(9) Uani 1 1 d .
H4 H 0.2890 -0.0162 -0.1587 0.046 Uiso 1 1 calc R
C5 C 0.35196(12) 0.0517(6) -0.1505(5) 0.0393(9) Uani 1 1 d .
H5 H 0.3594 -0.0883 -0.2032 0.047 Uiso 1 1 calc R
C6 C 0.38265(9) 0.2222(7) -0.0977(5) 0.0392(9) Uani 1 1 d .
C7 C 0.37134(11) 0.4230(7) -0.0138(6) 0.0424(9) Uani 1 1 d .
H7 H 0.3922 0.5324 0.0252 0.051 Uiso 1 1 calc R
C8 C 0.33068(12) 0.4673(7) 0.0142(6) 0.0407(9) Uani 1 1 d .
H8 H 0.3239 0.6059 0.0705 0.049 Uiso 1 1 calc R
C9 C 0.43958(13) -0.0193(9) -0.1806(7) 0.0625(13) Uani 1 1 d .
H9A H 0.4413 -0.1316 -0.0854 0.094 Uiso 1 1 calc R
H9B H 0.4671 0.0008 -0.2190 0.094 Uiso 1 1 calc R
H9C H 0.4202 -0.0763 -0.2771 0.094 Uiso 1 1 calc R
C10 C 0.14584(9) 0.3000(6) 0.0517(5) 0.0335(8) Uani 1 1 d U
C11 C 0.13464(11) 0.0933(7) 0.1320(5) 0.0377(8) Uani 1 1 d U
H11 H 0.1554 -0.0188 0.1671 0.045 Uiso 1 1 calc R
C12 C 0.09320(11) 0.0510(6) 0.1609(5) 0.0378(9) Uani 1 1 d .
H12 H 0.0862 -0.0881 0.2160 0.045 Uiso 1 1 calc R
C13 C 0.06203(10) 0.2153(7) 0.1081(5) 0.0358(8) Uani 1 1 d .
C14 C 0.07281(11) 0.4253(7) 0.0257(6) 0.0420(9) Uani 1 1 d .
H14 H 0.0521 0.5373 -0.0097 0.050 Uiso 1 1 calc R
C15 C 0.11473(12) 0.4642(6) -0.0026(5) 0.0386(9) Uani 1 1 d U
H15 H 0.1220 0.6022 -0.0587 0.046 Uiso 1 1 calc R
C16 C 0.00429(15) -0.0209(9) 0.1850(7) 0.0559(11) Uani 1 1 d .
H16A H 0.0131 -0.1442 0.1106 0.084 Uiso 1 1 calc R
H16B H -0.0261 -0.0144 0.1738 0.084 Uiso 1 1 calc R
H16C H 0.0149 -0.0531 0.3057 0.084 Uiso 1 1 calc R
N1 N 0.18917(10) 0.3525(6) 0.0271(5) 0.0400(8) Uani 1 1 d .
N2 N 0.20247(10) 0.5815(6) 0.0148(6) 0.0530(10) Uani 1 1 d .
N3 N 0.24259(10) 0.5806(5) -0.0095(6) 0.0493(9) Uani 1 1 d .
O1 O 0.42504(7) 0.2008(6) -0.1217(4) 0.0521(8) Uani 1 1 d .
O2 O 0.02042(7) 0.1987(6) 0.1334(5) 0.0543(9) Uani 1 1 d .

loop_
_atom_site_aniso_label
_atom_site_aniso_U_11
_atom_site_aniso_U_22
_atom_site_aniso_U_33
_atom_site_aniso_U_23
_atom_site_aniso_U_13
_atom_site_aniso_U_12
C1 0.0348(7) 0.0285(6) 0.0466(9) 0.004(2) 0.0076(7) 0.0091(16)
C2 0.0237(12) 0.0254(13) 0.042(2) -0.0029(15) 0.0030(13) 0.0009(11)
C3 0.0340(19) 0.0297(17) 0.0377(19) -0.0009(16) 0.0046(15) -0.0031(12)
C4 0.0251(14) 0.0359(19) 0.052(2) 0.0028(17) 0.0020(15) -0.0038(13)
C5 0.041(2) 0.0344(19) 0.042(2) -0.0046(18) 0.0069(17) -0.0017(14)
C6 0.0243(15) 0.045(2) 0.048(2) 0.0103(19) 0.0061(16) -0.0021(13)
C7 0.0394(18) 0.0364(19) 0.051(3) -0.0010(18) 0.0031(18) -0.0139(14)
C8 0.0355(18) 0.0342(19) 0.052(3) -0.0042(18) 0.0012(17) -0.0019(14)
C9 0.0357(19) 0.071(3) 0.084(4) -0.021(3) 0.021(2) 0.0039(19)
C10 0.0290(16) 0.0313(17) 0.041(2) -0.0068(16) 0.0075(14) -0.0015(12)
C11 0.0421(17) 0.0309(17) 0.040(2) 0.0066(16) 0.0066(16) 0.0053(14)
C12 0.0360(18) 0.0325(18) 0.046(2) 0.0003(17) 0.0084(17) -0.0034(13)
C13 0.0393(18) 0.0331(18) 0.035(2) -0.0041(16) 0.0057(15) -0.0017(13)
C14 0.0313(16) 0.0365(19) 0.057(3) 0.0007(19) 0.0008(17) 0.0017(14)
C15 0.042(2) 0.0285(17) 0.046(2) 0.0032(16) 0.0086(17) 0.0017(13)
C16 0.044(2) 0.064(3) 0.061(3) 0.005(2) 0.0101(19) -0.007(2)
N1 0.0426(14) 0.0314(14) 0.047(2) -0.0035(15) 0.0087(14) 0.0010(13)
N2 0.0384(16) 0.0332(17) 0.088(3) 0.0003(19) 0.0098(19) -0.0005(12)
N3 0.0371(16) 0.0246(14) 0.087(3) 0.0006(18) 0.0105(18) -0.0011(11)
O1 0.0328(13) 0.0551(18) 0.070(2) -0.0037(18) 0.0127(14) -0.0018(12)
O2 0.0320(13) 0.0498(18) 0.083(3) -0.0010(18) 0.0148(14) 0.0008(11)

loop_
_atom_type_symbol
_atom_type_description
_atom_type_scat_dispersion_real
_atom_type_scat_dispersion_imag
_atom_type_scat_source
C C 0.0033 0.0016 'International Tables Vol C Tables 4.2.6.8 and 6.1.1.4'
H H 0.0000 0.0000 'International Tables Vol C Tables 4.2.6.8 and 6.1.1.4'
N N 0.0061 0.0033 'International Tables Vol C Tables 4.2.6.8 and 6.1.1.4'
O O 0.0106 0.0060 'International Tables Vol C Tables 4.2.6.8 and 6.1.1.4'

loop_
_geom_angle_atom_site_label_1
_geom_angle_atom_site_label_2
_geom_angle_atom_site_label_3
_geom_angle
C2 C1 N1 105.20(12)
C1 C2 N3 110.7(3)
C1 C2 C3 130.3(3)
N3 C2 C3 119.0(3)
C4 C3 C8 119.3(3)
C4 C3 C2 121.5(3)
C8 C3 C2 119.2(3)
C3 C4 C5 120.4(3)
C6 C5 C4 118.9(3)
C7 C6 O1 116.4(4)
C7 C6 C5 119.7(3)
O1 C6 C5 123.9(4)
C8 C7 C6 122.1(3)
C7 C8 C3 119.6(4)
C15 C10 C11 119.2(3)
C15 C10 N1 118.8(3)
C11 C10 N1 121.9(3)
C12 C11 C10 121.0(3)
C11 C12 C13 120.1(3)
O2 C13 C12 125.9(3)
O2 C13 C14 114.3(3)
C12 C13 C14 119.7(3)
C15 C14 C13 119.3(3)
C10 C15 C14 120.7(4)
N2 N1 C1 107.6(3)
N2 N1 C10 120.7(3)
C1 N1 C10 131.7(3)
N3 N2 N1 108.6(4)
N2 N3 C2 107.9(4)
C6 O1 C9 118.4(3)
C13 O2 C16 119.2(3)

loop_
_geom_bond_atom_site_label_1
_geom_bond_atom_site_label_2
_geom_bond_distance
C1 C2 1.331(5)
C1 N1 1.386(5)
C2 N3 1.349(5)
C2 C3 1.450(5)
C3 C4 1.387(5)
C3 C8 1.403(4)
C4 C5 1.400(5)
C5 C6 1.396(5)
C6 C7 1.370(6)
C6 O1 1.384(4)
C7 C8 1.355(6)
C9 O1 1.418(6)
C10 C15 1.384(5)
C10 C11 1.384(5)
C10 N1 1.440(5)
C11 C12 1.379(5)
C12 C13 1.383(5)
C13 O2 1.359(4)
C13 C14 1.403(6)
C14 C15 1.389(6)
C16 O2 1.415(6)
N1 N2 1.368(5)
N2 N3 1.3074(18)
